data_2242889
loop_
_publ_author_name
'Mecke, Erik'
'Frank, Walter'

_publ_section_title
;
 Crystal structure of
 1,3-di-<i>tert</i>-butyl-2-chloro-1,3,2-diazaphosphorinane {-} a
 saturated six-membered phosphorus nitrogen heterocycle with a partially
 flattened chair conformation and a long P^III^---Cl bond
;
_journal_coeditor_code PK2615
_journal_issue 5
_journal_name_full 'Acta Crystallographica Section E'
_journal_page_first 552
_journal_page_last 556
_journal_paper_doi 10.1107/S2056989019004195
_journal_volume 75
_journal_year 2019
_chemical_formula_iupac 'C11 H24 Cl N2 P'
_chemical_formula_moiety 'C11 H24 Cl N2 P'
_chemical_formula_sum 'C11 H24 Cl N2 P'
_chemical_formula_weight 250.74
_chemical_name_common
;
1,3-Di-<i>tert</i>-butyl-2-chloro-1,3,2-diazaphosphorinane
;
_chemical_name_systematic
;
1,3-Di-<i>tert</i>-butyl-2-chloro-1,3,2-diazaphosphinane
;
_space_group_crystal_system monoclinic
_space_group_IT_number 14
_space_group_name_Hall '-P 2ybc'
_space_group_name_H-M_alt 'P 1 21/c 1'
_symmetry_space_group_name_Hall '-P 2ybc'
_symmetry_space_group_name_H-M 'P 1 21/c 1'
_atom_sites_solution_hydrogens difmap
_atom_sites_solution_primary direct
_atom_sites_solution_secondary difmap
_audit_creation_method SHELXL-2014/7
_cell_angle_alpha 90
_cell_angle_beta 101.547(3)
_cell_angle_gamma 90
_cell_formula_units_Z 4
_cell_length_a 12.5954(5)
_cell_length_b 9.1549(3)
_cell_length_c 12.9614(6)
_cell_measurement_reflns_used 20870
_cell_measurement_temperature 173(2)
_cell_measurement_theta_max 59.22
_cell_measurement_theta_min 4.45
_cell_volume 1464.33(10)
_computing_cell_refinement
;
X-AREA (Stoe & Cie, 2002)
;
_computing_data_collection
;
X-AREA (Stoe & Cie, 2002)
;
_computing_data_reduction
;
X-AREA (Stoe & Cie, 2002)
;
_computing_molecular_graphics
;
DIAMOND (Brandenburg, 2015)
;
_computing_publication_material
;
SHELXL2014 (Sheldrick, 2015b)
;
_computing_structure_refinement
;
SHELXL2014 (Sheldrick, 2015b)
;
_computing_structure_solution
;
SHELXT (Sheldrick, 2015a4)
;
_diffrn_ambient_temperature 173(2)
_diffrn_measured_fraction_theta_full 0.996
_diffrn_measured_fraction_theta_max 0.995
_diffrn_measurement_device_type 'Stoe IPDS II'
_diffrn_measurement_method \w-scans
_diffrn_radiation_type MoK\a
_diffrn_radiation_wavelength 0.71073
_diffrn_reflns_av_R_equivalents 0.0495
_diffrn_reflns_av_unetI/netI 0.0271
_diffrn_reflns_limit_h_max 17
_diffrn_reflns_limit_h_min -17
_diffrn_reflns_limit_k_max 12
_diffrn_reflns_limit_k_min -12
_diffrn_reflns_limit_l_max 17
_diffrn_reflns_limit_l_min -17
_diffrn_reflns_number 16291
_diffrn_reflns_theta_full 25.242
_diffrn_reflns_theta_max 29.163
_diffrn_reflns_theta_min 2.743
_exptl_absorpt_coefficient_mu 0.347
_exptl_absorpt_correction_T_max 0.929
_exptl_absorpt_correction_T_min 0.761
_exptl_absorpt_correction_type multi-scan
_exptl_absorpt_process_details
;
(XPREP; Bruker, 2008)
;
_exptl_crystal_colour colourless
_exptl_crystal_density_diffrn 1.137
_exptl_crystal_description block
_exptl_crystal_F_000 544
_exptl_crystal_size_max 0.480
_exptl_crystal_size_mid 0.280
_exptl_crystal_size_min 0.250
_refine_diff_density_max 0.413
_refine_diff_density_min -0.210
_refine_ls_extinction_method none
_refine_ls_goodness_of_fit_ref 1.011
_refine_ls_hydrogen_treatment constr
_refine_ls_matrix_type full
_refine_ls_number_parameters 142
_refine_ls_number_reflns 3943
_refine_ls_number_restraints 0
_refine_ls_restrained_S_all 1.011
_refine_ls_R_factor_all 0.0547
_refine_ls_R_factor_gt 0.0484
_refine_ls_shift/su_max 0.001
_refine_ls_shift/su_mean 0.000
_refine_ls_structure_factor_coef Fsqd
_refine_ls_weighting_details 'w=1/[\s^2^(Fo^2^)+(0.0327P)^2^+0.8644P] where P=(Fo^2^+2Fc^2^)/3'
_refine_ls_weighting_scheme calc
_refine_ls_wR_factor_gt 0.1052
_refine_ls_wR_factor_ref 0.1089
_reflns_number_gt 3547
_reflns_number_total 3943
_reflns_threshold_expression 'I > 2\s(I)'
_cod_data_source_file pk2615sup1.cif
_cod_data_source_block I
_cod_database_code 2242889
_shelx_space_group_comment
;
The symmetry employed for this shelxl refinement is uniquely defined
by the following loop, which should always be used as a source of
symmetry information in preference to the above space-group names.
They are only intended as comments.
;
_shelx_estimated_absorpt_t_min 0.843
_shelx_estimated_absorpt_t_max 0.940

loop_
_space_group_symop_operation_xyz
'x, y, z'
'-x, y+1/2, -z+1/2'
'-x, -y, -z'
'x, -y-1/2, z-1/2'

loop_
_atom_site_type_symbol
_atom_site_label
_atom_site_fract_x
_atom_site_fract_y
_atom_site_fract_z
_atom_site_U_iso_or_equiv
_atom_site_adp_type
_atom_site_calc_flag
_atom_site_occupancy
Cl Cl1 0.85529(4) 0.26976(5) 0.83702(4) 0.05736(15) Uani d 1
P P1 0.72874(3) 0.09412(5) 0.77742(3) 0.03774(11) Uani d 1
N N1 0.67636(11) 0.15879(16) 0.65862(11) 0.0411(3) Uani d 1
N N2 0.80820(11) -0.03915(15) 0.75215(11) 0.0390(3) Uani d 1
C C1 0.73831(16) 0.1599(2) 0.57350(14) 0.0511(4) Uani d 1
H H11 0.7950 0.2362 0.5881 0.061 Uiso calc 1
H H12 0.6892 0.1842 0.5060 0.061 Uiso calc 1
C C2 0.79040(18) 0.0142(3) 0.56389(15) 0.0579(5) Uani d 1
H H21 0.7332 -0.0608 0.5451 0.070 Uiso calc 1
H H22 0.8314 0.0187 0.5063 0.070 Uiso calc 1
C C3 0.86546(15) -0.0296(2) 0.66384(14) 0.0485(4) Uani d 1
H H31 0.8981 -0.1256 0.6538 0.058 Uiso calc 1
H H32 0.9248 0.0428 0.6809 0.058 Uiso calc 1
C C4 0.58516(16) 0.2663(2) 0.64533(15) 0.0507(4) Uani d 1
C C5 0.6238(2) 0.4171(3) 0.6188(2) 0.0810(7) Uani d 1
H H51 0.6437 0.4141 0.5495 0.122 Uiso calc 1
H H52 0.6870 0.4457 0.6722 0.122 Uiso calc 1
H H53 0.5654 0.4883 0.6176 0.122 Uiso calc 1
C C6 0.49516(19) 0.2120(3) 0.5566(2) 0.0804(8) Uani d 1
H H61 0.5245 0.1962 0.4930 0.121 Uiso calc 1
H H62 0.4372 0.2850 0.5423 0.121 Uiso calc 1
H H63 0.4660 0.1199 0.5777 0.121 Uiso calc 1
C C7 0.5396(2) 0.2788(3) 0.7459(2) 0.0756(7) Uani d 1
H H71 0.5958 0.3169 0.8030 0.113 Uiso calc 1
H H72 0.5165 0.1822 0.7653 0.113 Uiso calc 1
H H73 0.4774 0.3454 0.7337 0.113 Uiso calc 1
C C8 0.85809(15) -0.1413(2) 0.83911(15) 0.0489(4) Uani d 1
C C9 0.97954(16) -0.1119(3) 0.87176(17) 0.0655(6) Uani d 1
H H91 1.0154 -0.1390 0.8141 0.098 Uiso calc 1
H H92 1.0096 -0.1700 0.9343 0.098 Uiso calc 1
H H93 0.9915 -0.0079 0.8879 0.098 Uiso calc 1
C C10 0.8368(3) -0.2973(2) 0.7984(2) 0.0860(8) Uani d 1
H H101 0.7585 -0.3146 0.7800 0.129 Uiso calc 1
H H102 0.8699 -0.3664 0.8533 0.129 Uiso calc 1
H H103 0.8684 -0.3110 0.7359 0.129 Uiso calc 1
C C11 0.80696(18) -0.1203(3) 0.93605(17) 0.0631(6) Uani d 1
H H111 0.7286 -0.1367 0.9164 0.095 Uiso calc 1
H H112 0.8208 -0.0205 0.9629 0.095 Uiso calc 1
H H113 0.8388 -0.1902 0.9908 0.095 Uiso calc 1

loop_
_atom_site_aniso_label
_atom_site_aniso_U_11
_atom_site_aniso_U_22
_atom_site_aniso_U_33
_atom_site_aniso_U_12
_atom_site_aniso_U_13
_atom_site_aniso_U_23
Cl1 0.0692(3) 0.0498(3) 0.0529(3) -0.0125(2) 0.0117(2) -0.0122(2)
P1 0.0374(2) 0.0386(2) 0.0394(2) 0.00313(16) 0.01304(15) 0.00418(16)
N1 0.0410(7) 0.0420(7) 0.0407(7) 0.0073(6) 0.0093(5) 0.0033(6)
N2 0.0388(7) 0.0362(6) 0.0423(7) 0.0030(5) 0.0093(5) 0.0012(5)
C1 0.0553(10) 0.0609(11) 0.0386(8) 0.0111(9) 0.0133(7) 0.0070(8)
C2 0.0666(12) 0.0672(13) 0.0426(9) 0.0142(10) 0.0169(9) -0.0053(9)
C3 0.0493(9) 0.0537(10) 0.0451(9) 0.0109(8) 0.0158(7) -0.0028(8)
C4 0.0511(10) 0.0481(10) 0.0529(10) 0.0149(8) 0.0106(8) 0.0062(8)
C5 0.101(2) 0.0493(12) 0.0943(18) 0.0181(13) 0.0239(15) 0.0167(12)
C6 0.0526(12) 0.098(2) 0.0830(16) 0.0202(13) -0.0058(11) -0.0045(15)
C7 0.0733(15) 0.0876(17) 0.0719(14) 0.0409(14) 0.0291(12) 0.0144(13)
C8 0.0512(10) 0.0434(9) 0.0522(10) 0.0103(8) 0.0110(8) 0.0108(8)
C9 0.0477(10) 0.0957(17) 0.0521(11) 0.0230(11) 0.0076(8) 0.0079(11)
C10 0.115(2) 0.0402(11) 0.102(2) 0.0101(13) 0.0214(17) 0.0085(12)
C11 0.0636(12) 0.0692(13) 0.0612(12) 0.0141(10) 0.0234(10) 0.0278(10)

loop_
_atom_type_symbol
_atom_type_description
_atom_type_scat_dispersion_real
_atom_type_scat_dispersion_imag
_atom_type_scat_source
C C 0.0033 0.0016 'International Tables Vol C Tables 4.2.6.8 and 6.1.1.4'
H H 0.0000 0.0000 'International Tables Vol C Tables 4.2.6.8 and 6.1.1.4'
N N 0.0061 0.0033 'International Tables Vol C Tables 4.2.6.8 and 6.1.1.4'
P P 0.1023 0.0942 'International Tables Vol C Tables 4.2.6.8 and 6.1.1.4'
Cl Cl 0.1484 0.1585 'International Tables Vol C Tables 4.2.6.8 and 6.1.1.4'

loop_
_geom_angle_atom_site_label_1
_geom_angle_atom_site_label_2
_geom_angle_atom_site_label_3
_geom_angle
N2 P1 N1 102.93(7)
N2 P1 Cl1 100.22(5)
N1 P1 Cl1 100.57(6)
C1 N1 C4 114.76(14)
C1 N1 P1 121.73(11)
C4 N1 P1 119.69(12)
C3 N2 C8 115.07(13)
C3 N2 P1 121.39(12)
C8 N2 P1 119.34(11)
N1 C1 C2 111.20(16)
N1 C1 H11 109.4
C2 C1 H11 109.4
N1 C1 H12 109.4
C2 C1 H12 109.4
H11 C1 H12 108.0
C3 C2 C1 112.13(16)
C3 C2 H21 109.2
C1 C2 H21 109.2
C3 C2 H22 109.2
C1 C2 H22 109.2
H21 C2 H22 107.9
N2 C3 C2 111.45(15)
N2 C3 H31 109.3
C2 C3 H31 109.3
N2 C3 H32 109.3
C2 C3 H32 109.3
H31 C3 H32 108.0
N1 C4 C5 110.44(17)
N1 C4 C6 108.04(17)
C5 C4 C6 110.3(2)
N1 C4 C7 111.19(15)
C5 C4 C7 108.4(2)
C6 C4 C7 108.5(2)
C4 C5 H51 109.5
C4 C5 H52 109.5
H51 C5 H52 109.5
C4 C5 H53 109.5
H51 C5 H53 109.5
H52 C5 H53 109.5
C4 C6 H61 109.5
C4 C6 H62 109.5
H61 C6 H62 109.5
C4 C6 H63 109.5
H61 C6 H63 109.5
H62 C6 H63 109.5
C4 C7 H71 109.5
C4 C7 H72 109.5
H71 C7 H72 109.5
C4 C7 H73 109.5
H71 C7 H73 109.5
H72 C7 H73 109.5
N2 C8 C10 107.76(17)
N2 C8 C9 110.10(16)
C10 C8 C9 110.9(2)
N2 C8 C11 110.81(15)
C10 C8 C11 109.06(19)
C9 C8 C11 108.19(17)
C8 C9 H91 109.5
C8 C9 H92 109.5
H91 C9 H92 109.5
C8 C9 H93 109.5
H91 C9 H93 109.5
H92 C9 H93 109.5
C8 C10 H101 109.5
C8 C10 H102 109.5
H101 C10 H102 109.5
C8 C10 H103 109.5
H101 C10 H103 109.5
H102 C10 H103 109.5
C8 C11 H111 109.5
C8 C11 H112 109.5
H111 C11 H112 109.5
C8 C11 H113 109.5
H111 C11 H113 109.5
H112 C11 H113 109.5

loop_
_geom_bond_atom_site_label_1
_geom_bond_atom_site_label_2
_geom_bond_distance
Cl1 P1 2.2869(6)
P1 N2 1.6519(14)
P1 N1 1.6584(14)
N1 C1 1.473(2)
N1 C4 1.496(2)
N2 C3 1.472(2)
N2 C8 1.502(2)
C1 C2 1.502(3)
C1 H11 0.9900
C1 H12 0.9900
C2 C3 1.498(3)
C2 H21 0.9900
C2 H22 0.9900
C3 H31 0.9900
C3 H32 0.9900
C4 C5 1.526(3)
C4 C6 1.527(3)
C4 C7 1.529(3)
C5 H51 0.9800
C5 H52 0.9800
C5 H53 0.9800
C6 H61 0.9800
C6 H62 0.9800
C6 H63 0.9800
C7 H71 0.9800
C7 H72 0.9800
C7 H73 0.9800
C8 C10 1.527(3)
C8 C9 1.527(3)
C8 C11 1.534(3)
C9 H91 0.9800
C9 H92 0.9800
C9 H93 0.9800
C10 H101 0.9800
C10 H102 0.9800
C10 H103 0.9800
C11 H111 0.9800
C11 H112 0.9800
C11 H113 0.9800

loop_
_geom_torsion_atom_site_label_1
_geom_torsion_atom_site_label_2
_geom_torsion_atom_site_label_3
_geom_torsion_atom_site_label_4
_geom_torsion
N2 P1 N1 C1 -33.19(16)
Cl1 P1 N1 C1 69.98(15)
N2 P1 N1 C4 170.01(13)
Cl1 P1 N1 C4 -86.82(14)
N1 P1 N2 C3 33.52(15)
Cl1 P1 N2 C3 -69.94(13)
N1 P1 N2 C8 -170.64(13)
Cl1 P1 N2 C8 85.90(13)
C4 N1 C1 C2 -153.99(17)
P1 N1 C1 C2 48.1(2)
N1 C1 C2 C3 -58.7(2)
C8 N2 C3 C2 154.03(17)
P1 N2 C3 C2 -49.2(2)
C1 C2 C3 N2 59.3(2)
C1 N1 C4 C5 -48.7(2)
P1 N1 C4 C5 109.66(18)
C1 N1 C4 C6 72.0(2)
P1 N1 C4 C6 -129.63(17)
C1 N1 C4 C7 -169.02(19)
P1 N1 C4 C7 -10.7(2)
C3 N2 C8 C10 -72.3(2)
P1 N2 C8 C10 130.43(17)
C3 N2 C8 C9 48.8(2)
P1 N2 C8 C9 -108.48(16)
C3 N2 C8 C11 168.49(17)
P1 N2 C8 C11 11.2(2)

_cod_database_fobs_code 2242889
